data_4309427
loop_
_publ_author_name
'Kenneth Kam-Wing Lo'
'Keith Hing-Kit Tsang'
'Wai-Ki Hui'
'Nianyong Zhu'

_publ_section_title
;
Synthesis, Characterization, Crystal Structure, and Electrochemical,
Photophysical, and Protein-Binding Properties of Luminescent Rhenium(I)
Diimine Indole Complexes
;
_journal_name_full 'Inorganic Chemistry'
_journal_page_first 6100
_journal_page_last 6110
_journal_paper_doi 10.1021/ic050531u
_journal_volume 44
_journal_year 2005
_chemical_formula_moiety 'C34 H27 F3 N5 O7 Re S'
_chemical_formula_sum 'C34 H27 F3 N5 O7 Re S'
_chemical_formula_weight 892.87
_chemical_name_systematic
;
  ?
;
_space_group_IT_number 61
_symmetry_cell_setting orthorhombic
_symmetry_space_group_name_Hall '-P 2ac 2ab'
_symmetry_space_group_name_H-M 'P b c a'
_atom_sites_solution_hydrogens geom
_atom_sites_solution_primary direct
_atom_sites_solution_secondary difmap
_audit_creation_method SHELXL-97
_cell_angle_alpha 90.00
_cell_angle_beta 90.00
_cell_angle_gamma 90.00
_cell_formula_units_Z 8
_cell_length_a 19.487(4)
_cell_length_b 13.489(3)
_cell_length_c 25.289(5)
_cell_measurement_reflns_used 0
_cell_measurement_temperature 253(2)
_cell_measurement_theta_max 0
_cell_measurement_theta_min 0
_cell_volume 6647(2)
_computing_cell_refinement Scalepack
_computing_data_collection Marcontrol
_computing_data_reduction Denzo
_computing_molecular_graphics 'Ortep-3 for Windows (Farrugia, 1997)'
_computing_publication_material 'WinGX publication routines (Farrugia, 1999)'
_computing_structure_refinement 'SHELXL-97 (Sheldrick, 1997)'
_computing_structure_solution 'SHELXS-97 (Sheldrick, 1997)'
_diffrn_ambient_temperature 253(2)
_diffrn_measured_fraction_theta_full 0.927
_diffrn_measured_fraction_theta_max 0.927
_diffrn_measurement_device_type 'marresearch IPDS mar300'
_diffrn_measurement_method Oscillation
_diffrn_radiation_monochromator graphite
_diffrn_radiation_source 'fine-focus sealed tube'
_diffrn_radiation_type MoK\a
_diffrn_radiation_wavelength 0.71073
_diffrn_reflns_av_R_equivalents 0.0433
_diffrn_reflns_av_sigmaI/netI 0.0552
_diffrn_reflns_limit_h_max 21
_diffrn_reflns_limit_h_min -23
_diffrn_reflns_limit_k_max 14
_diffrn_reflns_limit_k_min -14
_diffrn_reflns_limit_l_max 30
_diffrn_reflns_limit_l_min -30
_diffrn_reflns_number 27138
_diffrn_reflns_theta_full 25.54
_diffrn_reflns_theta_max 25.54
_diffrn_reflns_theta_min 2.00
_exptl_absorpt_coefficient_mu 3.793
_exptl_absorpt_correction_type none
_exptl_crystal_colour yellow
_exptl_crystal_density_diffrn 1.784
_exptl_crystal_density_method 'not measured'
_exptl_crystal_description prism
_exptl_crystal_F_000 3520
_exptl_crystal_size_max 0.4
_exptl_crystal_size_mid 0.2
_exptl_crystal_size_min 0.1
_refine_diff_density_max 1.221
_refine_diff_density_min -1.650
_refine_diff_density_rms 0.151
_refine_ls_extinction_method none
_refine_ls_goodness_of_fit_ref 1.028
_refine_ls_hydrogen_treatment mixed
_refine_ls_matrix_type full
_refine_ls_number_parameters 424
_refine_ls_number_reflns 5763
_refine_ls_number_restraints 68
_refine_ls_restrained_S_all 1.112
_refine_ls_R_factor_all 0.0597
_refine_ls_R_factor_gt 0.0433
_refine_ls_shift/su_max 0.001
_refine_ls_shift/su_mean 0.000
_refine_ls_structure_factor_coef Fsqd
_refine_ls_weighting_details 'calc w=1/[\s^2^(Fo^2^)+(0.0723P)^2^+0.0000P] where P=(Fo^2^+2Fc^2^)/3'
_refine_ls_weighting_scheme calc
_refine_ls_wR_factor_gt 0.1176
_refine_ls_wR_factor_ref 0.1229
_reflns_number_gt 4165
_reflns_number_total 5763
_reflns_threshold_expression >2sigma(I)
_cod_data_source_file ic050531usi20050714_093351.cif
_cod_data_source_block mar1298a
_cod_database_code 4309427

loop_
_symmetry_equiv_pos_as_xyz
'x, y, z'
'-x+1/2, -y, z+1/2'
'x+1/2, -y+1/2, -z'
'-x, y+1/2, -z+1/2'
'-x, -y, -z'
'x-1/2, y, -z-1/2'
'-x-1/2, y-1/2, z'
'x, -y-1/2, z-1/2'

loop_
_atom_site_label
_atom_site_type_symbol
_atom_site_fract_x
_atom_site_fract_y
_atom_site_fract_z
_atom_site_U_iso_or_equiv
_atom_site_adp_type
_atom_site_occupancy
_atom_site_symmetry_multiplicity
_atom_site_calc_flag
_atom_site_refinement_flags
_atom_site_disorder_assembly
_atom_site_disorder_group
Re1 Re 0.006458(13) 0.540316(19) 0.299489(10) 0.04428(13) Uani 1 1 d . . .
O1 O -0.0341(4) 0.3800(4) 0.2203(2) 0.100(2) Uani 1 1 d . . .
O2 O 0.1400(4) 0.5558(5) 0.2364(3) 0.117(3) Uani 1 1 d . . .
O3 O -0.0365(3) 0.6958(4) 0.2176(2) 0.0727(15) Uani 1 1 d . . .
O4 O -0.1016(5) 0.8542(5) 0.4174(3) 0.124(3) Uani 1 1 d . A .
O6 O 0.2015(6) -0.0282(6) 0.4596(4) 0.071(3) Uiso 0.50 1 d PD . .
O5 O 0.2183(3) 0.1530(3) 0.4513(2) 0.0921(19) Uani 1 1 d D . .
O7 O 0.1046(4) 0.0741(6) 0.4430(4) 0.065(3) Uiso 0.50 1 d PD . .
N1 N -0.0846(3) 0.5325(3) 0.3512(2) 0.0446(13) Uani 1 1 d . . .
N2 N 0.0373(3) 0.4364(3) 0.3626(2) 0.0489(14) Uani 1 1 d . . .
N3 N 0.0383(3) 0.6585(3) 0.3554(2) 0.0434(12) Uani 1 1 d . . .
C1 C -0.0207(5) 0.4398(6) 0.2503(3) 0.064(2) Uani 1 1 d . . .
C2 C 0.0901(4) 0.5474(6) 0.2613(3) 0.072(2) Uani 1 1 d . . .
C3 C -0.0223(4) 0.6377(5) 0.2494(3) 0.0536(17) Uani 1 1 d . . .
C4 C -0.1661(4) 0.6151(6) 0.2912(3) 0.064(2) Uani 1 1 d . . .
H4A H -0.1288 0.6067 0.2669 0.096 Uiso 1 1 calc R . .
H4B H -0.1765 0.6843 0.2948 0.096 Uiso 1 1 calc R . .
H4C H -0.2058 0.5807 0.2782 0.096 Uiso 1 1 calc R . .
C5 C -0.1464(4) 0.5740(4) 0.3438(3) 0.0509(16) Uani 1 1 d . . .
C6 C -0.1947(4) 0.5771(5) 0.3845(3) 0.067(2) Uani 1 1 d . . .
H6 H -0.2375 0.6057 0.3785 0.080 Uiso 1 1 calc R . .
C7 C -0.1792(5) 0.5378(5) 0.4338(3) 0.074(2) Uani 1 1 d . . .
H7 H -0.2098 0.5448 0.4618 0.088 Uiso 1 1 calc R . .
C8 C -0.1178(4) 0.4882(5) 0.4409(3) 0.0591(19) Uani 1 1 d . . .
C9 C -0.0714(4) 0.4880(4) 0.3991(2) 0.0453(15) Uani 1 1 d . . .
C10 C -0.0072(4) 0.4358(5) 0.4048(3) 0.0499(17) Uani 1 1 d . . .
C11 C 0.0056(4) 0.3835(5) 0.4516(3) 0.067(2) Uani 1 1 d . . .
C12 C 0.0678(6) 0.3296(5) 0.4545(4) 0.091(3) Uani 1 1 d . . .
H12 H 0.0792 0.2944 0.4848 0.109 Uiso 1 1 calc R . .
C13 C 0.1099(5) 0.3302(6) 0.4126(4) 0.085(3) Uani 1 1 d . . .
H13 H 0.1507 0.2948 0.4144 0.102 Uiso 1 1 calc R . .
C14 C 0.0947(4) 0.3819(5) 0.3667(3) 0.068(2) Uani 1 1 d . . .
C15 C 0.1418(4) 0.3735(5) 0.3206(4) 0.083(3) Uani 1 1 d . . .
H15A H 0.1244 0.4128 0.2919 0.125 Uiso 1 1 calc R . .
H15B H 0.1447 0.3054 0.3098 0.125 Uiso 1 1 calc R . .
H15C H 0.1865 0.3968 0.3304 0.125 Uiso 1 1 calc R . .
C16 C -0.1017(6) 0.4369(5) 0.4887(3) 0.078(3) Uani 1 1 d . . .
H16 H -0.1323 0.4391 0.5169 0.094 Uiso 1 1 calc R . .
C17 C -0.0436(6) 0.3862(5) 0.4935(3) 0.079(3) Uani 1 1 d . . .
H17 H -0.0347 0.3518 0.5246 0.095 Uiso 1 1 calc R . .
C18 C 0.1040(4) 0.6672(5) 0.3712(3) 0.0602(19) Uani 1 1 d . . .
H18 H 0.1348 0.6174 0.3622 0.072 Uiso 1 1 calc R . .
C19 C 0.1276(4) 0.7470(6) 0.4004(3) 0.079(2) Uani 1 1 d . . .
H19 H 0.1736 0.7515 0.4100 0.095 Uiso 1 1 calc R . .
C20 C 0.0809(5) 0.8209(5) 0.4151(3) 0.071(2) Uani 1 1 d . . .
H20 H 0.0953 0.8755 0.4348 0.086 Uiso 1 1 calc R . .
C21 C 0.0142(4) 0.8114(5) 0.4002(3) 0.059(2) Uani 1 1 d . A .
C22 C -0.0053(3) 0.7299(5) 0.3711(3) 0.0503(17) Uani 1 1 d . . .
H22 H -0.0513 0.7239 0.3617 0.060 Uiso 1 1 calc R . .
C23 C -0.0435(7) 0.8834(6) 0.4139(3) 0.083(3) Uani 1 1 d . . .
N4 N -0.0364(6) 0.9754(7) 0.4199(4) 0.046(3) Uiso 0.50 1 d PD A 1
C33 C -0.1860(8) 1.2305(12) 0.4456(6) 0.055(4) Uiso 0.50 1 d PD B 1
H33 H -0.1837 1.2105 0.4807 0.066 Uiso 0.50 1 calc PR B 1
C24 C -0.0990(9) 1.0470(10) 0.4204(7) 0.074(5) Uiso 0.50 1 d PD A 1
H24A H -0.1383 1.0171 0.4031 0.089 Uiso 0.50 1 calc PR A 1
H24B H -0.1115 1.0648 0.4562 0.089 Uiso 0.50 1 calc PR A 1
C25 C -0.0765(7) 1.1268(9) 0.3932(6) 0.060(4) Uiso 0.50 1 d PD A 1
H25A H -0.0739 1.1139 0.3555 0.072 Uiso 0.50 1 calc PR A 1
H25B H -0.0322 1.1496 0.4059 0.072 Uiso 0.50 1 calc PR A 1
C24' C -0.0538(8) 1.0602(9) 0.4422(6) 0.061(4) Uiso 0.50 1 d PD A 2
H24C H -0.0956 1.0218 0.4460 0.073 Uiso 0.50 1 calc PR A 2
H24D H -0.0403 1.0783 0.4778 0.073 Uiso 0.50 1 calc PR A 2
C26 C -0.1374(4) 1.2045(6) 0.4075(3) 0.071(2) Uiso 1 1 d D . .
C27 C -0.1632(4) 1.2595(7) 0.3602(3) 0.039(4) Uiso 0.50 1 d PGD B 1
C28 C -0.1377(4) 1.2655(8) 0.3090(4) 0.055(4) Uiso 0.50 1 d PG B 1
H28 H -0.0966 1.2345 0.3004 0.066 Uiso 0.50 1 calc PR B 1
C29 C -0.1737(5) 1.3178(7) 0.2706(3) 0.065(4) Uiso 0.50 1 d PG B 1
H29 H -0.1567 1.3218 0.2363 0.077 Uiso 0.50 1 calc PR B 1
C30 C -0.2352(4) 1.3641(6) 0.2835(3) 0.055(3) Uiso 0.50 1 d PG B 1
H30 H -0.2593 1.3991 0.2578 0.066 Uiso 0.50 1 calc PR B 1
C31 C -0.2607(4) 1.3581(6) 0.3347(3) 0.038(3) Uiso 0.50 1 d PG B 1
H31 H -0.3018 1.3891 0.3433 0.045 Uiso 0.50 1 calc PR B 1
C32 C -0.2247(4) 1.3058(6) 0.3731(3) 0.039(3) Uiso 0.50 1 d PGD B 1
N5 N -0.2397(5) 1.2910(6) 0.4248(4) 0.037(2) Uiso 0.50 1 d PD B 1
H5 H -0.2746 1.3136 0.4418 0.045 Uiso 0.50 1 calc PR B 1
C34 C 0.1950(10) 0.0498(11) 0.3743(7) 0.153(15) Uiso 0.50 1 d PD . .
C34' C 0.1870(6) 0.0610(7) 0.3643(5) 0.038(4) Uiso 0.50 1 d PD . .
S1 S 0.1740(3) 0.0630(4) 0.4417(2) 0.0565(13) Uani 0.50 1 d PD . .
F1 F 0.1675(3) -0.0216(3) 0.3449(2) 0.122(2) Uani 1 1 d D . .
F2 F 0.1836(7) 0.1340(7) 0.3452(4) 0.108(3) Uiso 0.50 1 d PD . .
F3 F 0.2611(7) 0.0314(9) 0.3617(6) 0.161(6) Uiso 0.50 1 d PD . .
N5' N -0.2164(8) 1.2638(10) 0.4489(5) 0.078(4) Uiso 0.50 1 d PD B 2
H5' H -0.2437 1.2823 0.4737 0.093 Uiso 0.50 1 calc PR B 2
N4' N 0.0006(7) 0.9841(10) 0.4247(6) 0.060(3) Uiso 0.50 1 d PD A 2
C33' C -0.1654(10) 1.1944(14) 0.4560(6) 0.086(6) Uiso 0.50 1 d PD B 2
H33' H -0.1541 1.1542 0.4846 0.103 Uiso 0.50 1 calc PR B 2
C25' C -0.0746(8) 1.1462(12) 0.4202(8) 0.083(6) Uiso 0.50 1 d PD A 2
H25C H -0.0521 1.1434 0.3860 0.100 Uiso 0.50 1 calc PR A 2
H25D H -0.0481 1.1942 0.4403 0.100 Uiso 0.50 1 calc PR A 2
C27' C -0.1633(6) 1.2597(9) 0.3720(4) 0.060(5) Uiso 0.50 1 d PGD B 2
C28' C -0.1504(6) 1.2800(9) 0.3191(4) 0.072(5) Uiso 0.50 1 d PG B 2
H28' H -0.1126 1.2519 0.3024 0.086 Uiso 0.50 1 calc PR B 2
C29' C -0.1941(7) 1.3424(9) 0.2911(3) 0.089(5) Uiso 0.50 1 d PG B 2
H29' H -0.1855 1.3560 0.2556 0.107 Uiso 0.50 1 calc PR B 2
C30' C -0.2505(6) 1.3844(8) 0.3161(5) 0.079(5) Uiso 0.50 1 d PG B 2
H30' H -0.2797 1.4262 0.2973 0.095 Uiso 0.50 1 calc PR B 2
C31' C -0.2634(5) 1.3641(8) 0.3690(5) 0.080(5) Uiso 0.50 1 d PG B 2
H31' H -0.3012 1.3923 0.3858 0.096 Uiso 0.50 1 calc PR B 2
C32' C -0.2197(6) 1.3017(8) 0.3970(4) 0.069(4) Uiso 0.50 1 d PGD B 2
S1' S 0.2090(3) 0.0599(4) 0.4309(2) 0.0559(12) Uani 0.50 1 d PD . .
O7' O 0.1481(8) 0.0157(12) 0.4559(8) 0.163(8) Uiso 0.50 1 d PD . .
O6' O 0.2652(6) -0.0069(8) 0.4309(6) 0.116(4) Uiso 0.50 1 d PD . .
F3' F 0.2380(5) 0.1018(7) 0.3363(4) 0.106(3) Uiso 0.50 1 d PD . .
F2' F 0.1341(5) 0.1214(6) 0.3506(4) 0.082(3) Uiso 0.50 1 d PD . .

loop_
_atom_site_aniso_label
_atom_site_aniso_U_11
_atom_site_aniso_U_22
_atom_site_aniso_U_33
_atom_site_aniso_U_23
_atom_site_aniso_U_13
_atom_site_aniso_U_12
Re1 0.0464(2) 0.0472(2) 0.03921(19) -0.00356(11) 0.00381(12) 0.01337(10)
O1 0.159(7) 0.082(4) 0.059(4) -0.027(3) -0.005(4) 0.003(4)
O2 0.089(5) 0.144(5) 0.118(6) 0.046(5) 0.057(5) 0.060(4)
O3 0.061(4) 0.088(4) 0.069(4) 0.031(3) 0.002(3) 0.008(3)
O4 0.130(7) 0.097(5) 0.145(7) -0.052(5) 0.007(6) 0.041(5)
O5 0.097(5) 0.072(3) 0.108(5) -0.017(3) -0.049(4) 0.000(3)
N1 0.045(3) 0.050(3) 0.038(3) -0.005(2) 0.005(2) 0.005(2)
N2 0.060(4) 0.034(3) 0.053(4) -0.002(2) -0.014(3) 0.010(2)
N3 0.048(3) 0.034(3) 0.048(3) 0.005(2) -0.007(3) 0.005(2)
C1 0.088(6) 0.060(4) 0.045(4) -0.017(4) -0.004(4) 0.023(4)
C2 0.065(5) 0.091(5) 0.061(5) 0.011(4) 0.015(4) 0.033(4)
C3 0.045(4) 0.069(4) 0.047(4) -0.001(3) 0.011(3) 0.009(3)
C4 0.042(4) 0.087(5) 0.064(5) 0.014(4) 0.004(3) 0.006(4)
C5 0.053(4) 0.049(3) 0.051(4) 0.001(3) 0.010(3) 0.002(3)
C6 0.054(5) 0.069(4) 0.078(6) 0.009(4) 0.021(4) 0.010(4)
C7 0.087(7) 0.069(5) 0.065(6) -0.008(4) 0.035(5) 0.001(4)
C8 0.085(6) 0.043(4) 0.049(5) 0.000(3) 0.011(4) -0.002(3)
C9 0.070(5) 0.036(3) 0.030(4) -0.002(3) 0.005(3) -0.002(3)
C10 0.075(5) 0.033(3) 0.041(4) -0.002(3) -0.008(3) 0.003(3)
C11 0.107(7) 0.043(4) 0.053(5) -0.002(3) -0.021(5) 0.005(4)
C12 0.146(10) 0.039(4) 0.088(7) -0.004(4) -0.056(7) 0.016(5)
C13 0.096(7) 0.058(5) 0.101(8) -0.007(5) -0.039(6) 0.029(4)
C14 0.073(5) 0.040(4) 0.091(6) -0.016(4) -0.025(5) 0.019(3)
C15 0.066(6) 0.052(4) 0.132(8) -0.007(4) 0.004(5) 0.026(4)
C16 0.131(9) 0.056(5) 0.046(5) 0.002(4) 0.013(5) -0.020(5)
C17 0.148(9) 0.042(4) 0.047(5) 0.001(3) -0.012(5) -0.005(5)
C18 0.053(5) 0.050(4) 0.078(5) 0.011(3) -0.019(4) -0.001(3)
C19 0.070(6) 0.077(6) 0.091(6) 0.022(5) -0.032(5) -0.026(4)
C20 0.118(8) 0.044(4) 0.052(5) 0.010(3) -0.022(5) -0.002(4)
C21 0.091(6) 0.040(4) 0.045(4) 0.005(3) -0.020(4) 0.006(3)
C22 0.064(5) 0.041(4) 0.046(4) 0.002(3) -0.010(3) 0.010(3)
C23 0.145(10) 0.046(5) 0.059(6) -0.009(4) 0.009(6) 0.022(6)
S1 0.069(4) 0.047(2) 0.053(3) -0.004(2) -0.018(3) 0.016(3)
F1 0.187(7) 0.099(4) 0.078(4) -0.027(3) -0.021(4) -0.033(4)
S1' 0.064(3) 0.055(2) 0.049(3) 0.0001(18) -0.009(2) 0.009(3)

loop_
_atom_type_symbol
_atom_type_description
_atom_type_scat_dispersion_real
_atom_type_scat_dispersion_imag
_atom_type_scat_source
Re Re -1.0185 7.2310 'International Tables Vol C Tables 4.2.6.8 and 6.1.1.4'
O O 0.0106 0.0060 'International Tables Vol C Tables 4.2.6.8 and 6.1.1.4'
N N 0.0061 0.0033 'International Tables Vol C Tables 4.2.6.8 and 6.1.1.4'
C C 0.0033 0.0016 'International Tables Vol C Tables 4.2.6.8 and 6.1.1.4'
S S 0.1246 0.1234 'International Tables Vol C Tables 4.2.6.8 and 6.1.1.4'
F F 0.0171 0.0103 'International Tables Vol C Tables 4.2.6.8 and 6.1.1.4'
H H 0.0000 0.0000 'International Tables Vol C Tables 4.2.6.8 and 6.1.1.4'

loop_
_geom_angle_atom_site_label_1
_geom_angle_atom_site_label_2
_geom_angle_atom_site_label_3
_geom_angle
_geom_angle_site_symmetry_1
_geom_angle_site_symmetry_3
_geom_angle_publ_flag
C2 Re1 C3 83.1(3) . . ?
C2 Re1 C1 86.7(4) . . ?
C3 Re1 C1 88.6(3) . . ?
C2 Re1 N1 174.3(3) . . ?
C3 Re1 N1 101.0(2) . . ?
C1 Re1 N1 97.4(3) . . ?
C2 Re1 N2 99.5(3) . . ?
C3 Re1 N2 175.3(2) . . ?
C1 Re1 N2 95.4(3) . . ?
N1 Re1 N2 76.2(2) . . ?
C2 Re1 N3 92.7(3) . . ?
C3 Re1 N3 90.6(3) . . ?
C1 Re1 N3 179.1(3) . . ?
N1 Re1 N3 83.22(19) . . ?
N2 Re1 N3 85.40(18) . . ?
O7' O6 S1' 68.4(7) . . ?
O7' O6 S1 38.7(6) . . ?
S1' O6 S1 30.3(3) . . ?
O7' O6 O6' 126.8(11) . . ?
S1' O6 O6' 59.3(6) . . ?
S1 O6 O6' 89.5(7) . . ?
S1' O5 S1 29.1(2) . . ?
O7' O7 S1 40.0(6) . . ?
O7' O7 S1' 44.4(6) . . ?
S1 O7 S1' 7.2(4) . . ?
C5 N1 C9 118.1(6) . . ?
C5 N1 Re1 128.3(4) . . ?
C9 N1 Re1 113.1(4) . . ?
C14 N2 C10 117.4(6) . . ?
C14 N2 Re1 129.2(6) . . ?
C10 N2 Re1 113.1(4) . . ?
C22 N3 C18 116.8(6) . . ?
C22 N3 Re1 121.7(4) . . ?
C18 N3 Re1 121.2(4) . . ?
O1 C1 Re1 177.2(9) . . ?
O2 C2 Re1 176.3(7) . . ?
O3 C3 Re1 176.4(6) . . ?
N1 C5 C6 121.1(6) . . ?
N1 C5 C4 120.7(6) . . ?
C6 C5 C4 118.2(7) . . ?
C7 C6 C5 120.3(7) . . ?
C8 C7 C6 119.3(7) . . ?
C7 C8 C9 117.7(7) . . ?
C7 C8 C16 122.3(8) . . ?
C9 C8 C16 120.0(8) . . ?
N1 C9 C8 123.2(6) . . ?
N1 C9 C10 117.6(6) . . ?
C8 C9 C10 119.2(6) . . ?
N2 C10 C11 123.1(6) . . ?
N2 C10 C9 117.8(6) . . ?
C11 C10 C9 119.0(7) . . ?
C10 C11 C12 117.1(8) . . ?
C10 C11 C17 119.6(7) . . ?
C12 C11 C17 123.3(8) . . ?
C13 C12 C11 118.7(8) . . ?
C12 C13 C14 122.3(8) . . ?
N2 C14 C13 121.3(8) . . ?
N2 C14 C15 119.6(7) . . ?
C13 C14 C15 119.1(7) . . ?
C17 C16 C8 120.8(8) . . ?
C16 C17 C11 121.2(8) . . ?
N3 C18 C19 122.9(7) . . ?
C18 C19 C20 118.7(7) . . ?
C21 C20 C19 118.7(7) . . ?
C20 C21 C22 119.1(7) . . ?
C20 C21 C23 125.6(7) . . ?
C22 C21 C23 115.3(7) . . ?
N3 C22 C21 123.8(6) . . ?
O4 C23 N4 114.7(11) . . ?
O4 C23 C21 120.2(8) . . ?
N4 C23 C21 125.1(12) . . ?
O4 C23 N4' 139.2(10) . . ?
N4 C23 N4' 25.9(6) . . ?
C21 C23 N4' 100.4(9) . . ?
C23 N4 C24 121.9(12) . . ?
C26 C33 N5 112.8(12) . . ?
C25 C24 N4 103.7(12) . . ?
C24 C25 C26 99.5(10) . . ?
C25' C24' N4' 131.4(14) . . ?
C27' C26 C33' 122.7(12) . . ?
C27' C26 C33 94.0(11) . . ?
C33' C26 C33 28.8(8) . . ?
C27' C26 C25' 142.0(12) . . ?
C33' C26 C25' 94.7(12) . . ?
C33 C26 C25' 122.7(12) . . ?
C27' C26 C27 8.2(8) . . ?
C33' C26 C27 129.9(11) . . ?
C33 C26 C27 101.5(10) . . ?
C25' C26 C27 135.4(10) . . ?
C27' C26 C25 120.8(10) . . ?
C33' C26 C25 115.6(12) . . ?
C33 C26 C25 144.3(11) . . ?
C25' C26 C25 26.8(8) . . ?
C27 C26 C25 112.9(8) . . ?
C28 C27 C32 120.0 . . ?
C28 C27 C26 130.9(6) . . ?
C32 C27 C26 109.0(6) . . ?
C27 C28 C29 120.0 . . ?
C30 C29 C28 120.0 . . ?
C31 C30 C29 120.0 . . ?
C30 C31 C32 120.0 . . ?
N5 C32 C31 129.8(7) . . ?
N5 C32 C27 110.2(7) . . ?
C31 C32 C27 120.0 . . ?
C32 N5 C33 106.3(9) . . ?
F1 C34 F3 96.9(12) . . ?
F1 C34 F2 103.5(13) . . ?
F3 C34 F2 100.4(13) . . ?
F1 C34 F3' 102.3(13) . . ?
F3 C34 F3' 51.9(9) . . ?
F2 C34 F3' 48.7(8) . . ?
F1 C34 S1' 133.6(13) . . ?
F3 C34 S1' 94.1(14) . . ?
F2 C34 S1' 118.6(11) . . ?
F3' C34 S1' 119.6(12) . . ?
F1 C34 F2' 86.0(10) . . ?
F3 C34 F2' 135.3(15) . . ?
F2 C34 F2' 36.9(7) . . ?
F3' C34 F2' 83.8(10) . . ?
S1' C34 F2' 115.8(11) . . ?
F1 C34 S1 121.4(12) . . ?
F3 C34 S1 118.0(14) . . ?
F2 C34 S1 113.4(12) . . ?
F3' C34 S1 136.4(11) . . ?
S1' C34 S1 24.2(4) . . ?
F2' C34 S1 97.2(10) . . ?
F2 C34' F1 126.4(13) . . ?
F2 C34' F3' 56.2(8) . . ?
F1 C34' F3' 112.1(9) . . ?
F2 C34' F2' 46.0(8) . . ?
F1 C34' F2' 101.4(9) . . ?
F3' C34' F2' 100.5(10) . . ?
F2 C34' F3 106.1(11) . . ?
F1 C34' F3 92.2(8) . . ?
F3' C34' F3 51.0(7) . . ?
F2' C34' F3 151.5(11) . . ?
F2 C34' S1' 116.8(9) . . ?
F1 C34' S1' 116.1(8) . . ?
F3' C34' S1' 109.5(9) . . ?
F2' C34' S1' 116.1(8) . . ?
F3 C34' S1' 78.7(9) . . ?
F2 C34' S1 114.7(9) . . ?
F1 C34' S1 110.8(7) . . ?
F3' C34' S1 127.9(9) . . ?
F2' C34' S1 98.5(7) . . ?
F3 C34' S1 99.9(10) . . ?
S1' C34' S1 21.7(2) . . ?
S1' S1 O7' 129.4(15) . . ?
S1' S1 O7 159.4(10) . . ?
O7' S1 O7 60.4(13) . . ?
S1' S1 O6 73.6(8) . . ?
O7' S1 O6 57.5(12) . . ?
O7 S1 O6 117.6(7) . . ?
S1' S1 O5 64.8(7) . . ?
O7' S1 O5 146.8(14) . . ?
O7 S1 O5 118.5(5) . . ?
O6 S1 O5 115.5(6) . . ?
S1' S1 C34 54.6(9) . . ?
O7' S1 C34 116.8(14) . . ?
O7 S1 C34 105.4(8) . . ?
O6 S1 C34 97.6(8) . . ?
O5 S1 C34 96.0(6) . . ?
S1' S1 C34' 60.9(8) . . ?
O7' S1 C34' 117.7(14) . . ?
O7 S1 C34' 98.8(6) . . ?
O6 S1 C34' 104.8(6) . . ?
O5 S1 C34' 95.6(5) . . ?
C34 S1 C34' 7.9(7) . . ?
S1' S1 O6' 27.4(7) . . ?
O7' S1 O6' 102.5(12) . . ?
O7 S1 O6' 157.5(6) . . ?
O6 S1 O6' 46.2(5) . . ?
O5 S1 O6' 83.9(5) . . ?
C34 S1 O6' 67.6(8) . . ?
C34' S1 O6' 75.4(6) . . ?
C34' F1 C34 14.5(9) . . ?
F2' F2 C34' 81.0(10) . . ?
F2' F2 F3' 148.1(12) . . ?
C34' F2 F3' 72.3(8) . . ?
F2' F2 C34 86.7(12) . . ?
C34' F2 C34 8.9(9) . . ?
F3' F2 C34 69.4(10) . . ?
F3' F3 C34 68.4(10) . . ?
F3' F3 C34' 57.7(7) . . ?
C34 F3 C34' 12.0(8) . . ?
F3' F3 S1' 96.8(9) . . ?
C34 F3 S1' 45.1(10) . . ?
C34' F3 S1' 55.8(7) . . ?
C33' N5' C32' 113.7(13) . . ?
C24' N4' C23 104.0(10) . . ?
C26 C33' N5' 95.9(14) . . ?
C24' C25' C26 142.2(16) . . ?
C26 C27' C28' 136.4(9) . . ?
C26 C27' C32' 103.5(9) . . ?
C28' C27' C32' 120.0 . . ?
C27' C28' C29' 120.0 . . ?
C30' C29' C28' 120.0 . . ?
C31' C30' C29' 120.0 . . ?
C30' C31' C32' 120.0 . . ?
C31' C32' C27' 120.0 . . ?
C31' C32' N5' 136.2(10) . . ?
C27' C32' N5' 103.8(10) . . ?
S1 S1' O5 86.1(7) . . ?
S1 S1' O6 76.1(8) . . ?
O5 S1' O6 126.7(6) . . ?
S1 S1' O6' 138.8(10) . . ?
O5 S1' O6' 118.7(7) . . ?
O6 S1' O6' 62.7(7) . . ?
S1 S1' C34 101.3(10) . . ?
O5 S1' C34 118.6(7) . . ?
O6 S1' C34 114.1(8) . . ?
O6' S1' C34 94.8(10) . . ?
S1 S1' O7' 27.9(9) . . ?
O5 S1' O7' 108.5(8) . . ?
O6 S1' O7' 49.4(8) . . ?
O6' S1' O7' 111.4(8) . . ?
C34 S1' O7' 103.5(12) . . ?
S1 S1' C34' 97.5(9) . . ?
O5 S1' C34' 113.0(5) . . ?
O6 S1' C34' 118.9(6) . . ?
O6' S1' C34' 101.3(7) . . ?
C34 S1' C34' 6.8(8) . . ?
O7' S1' C34' 102.8(10) . . ?
S1 S1' F3 141.5(9) . . ?
O5 S1' F3 115.2(6) . . ?
O6 S1' F3 109.4(6) . . ?
O6' S1' F3 60.0(7) . . ?
C34 S1' F3 40.8(7) . . ?
O7' S1' F3 133.4(9) . . ?
C34' S1' F3 45.5(5) . . ?
S1 S1' O7 13.4(7) . . ?
O5 S1' O7 89.5(4) . . ?
O6 S1' O7 84.3(5) . . ?
O6' S1' O7 145.0(7) . . ?
C34 S1' O7 88.3(8) . . ?
O7' S1' O7 34.9(8) . . ?
C34' S1' O7 84.2(5) . . ?
F3 S1' O7 128.9(5) . . ?
S1 O7' O6 83.9(11) . . ?
S1 O7' O7 79.6(15) . . ?
O6 O7' O7 162.7(15) . . ?
S1 O7' S1' 22.7(6) . . ?
O6 O7' S1' 62.2(7) . . ?
O7 O7' S1' 100.7(12) . . ?
S1' O6' O6 58.1(5) . . ?
S1' O6' S1 13.8(4) . . ?
O6 O6' S1 44.2(4) . . ?
F2 F3' F3 121.3(11) . . ?
F2 F3' C34' 51.5(7) . . ?
F3 F3' C34' 71.3(10) . . ?
F2 F3' C34 62.0(8) . . ?
F3 F3' C34 59.7(8) . . ?
C34' F3' C34 12.9(9) . . ?
F2 F2' C34' 53.0(7) . . ?
F2 F2' C34 56.4(9) . . ?
C34' F2' C34 6.6(7) . . ?

loop_
_geom_bond_atom_site_label_1
_geom_bond_atom_site_label_2
_geom_bond_distance
_geom_bond_site_symmetry_2
_geom_bond_publ_flag
Re1 C2 1.897(8) . ?
Re1 C3 1.909(8) . ?
Re1 C1 1.914(8) . ?
Re1 N1 2.207(5) . ?
Re1 N2 2.207(5) . ?
Re1 N3 2.220(5) . ?
O1 C1 1.139(8) . ?
O2 C2 1.164(9) . ?
O3 C3 1.157(8) . ?
O4 C23 1.202(12) . ?
O6 O7' 1.201(18) . ?
O6 S1' 1.400(10) . ?
O6 S1 1.416(8) . ?
O6 O6' 1.465(15) . ?
O5 S1' 1.369(6) . ?
O5 S1 1.509(7) . ?
O7 O7' 1.20(2) . ?
O7 S1 1.362(9) . ?
O7 S1' 2.066(10) . ?
N1 C5 1.341(8) . ?
N1 C9 1.377(7) . ?
N2 C14 1.342(8) . ?
N2 C10 1.376(9) . ?
N3 C22 1.344(8) . ?
N3 C18 1.346(8) . ?
C4 C5 1.490(9) . ?
C5 C6 1.395(9) . ?
C6 C7 1.390(10) . ?
C7 C8 1.383(11) . ?
C8 C9 1.391(9) . ?
C8 C16 1.429(10) . ?
C9 C10 1.444(9) . ?
C10 C11 1.399(10) . ?
C11 C12 1.415(12) . ?
C11 C17 1.429(12) . ?
C12 C13 1.339(13) . ?
C13 C14 1.385(11) . ?
C14 C15 1.489(11) . ?
C16 C17 1.329(13) . ?
C18 C19 1.383(10) . ?
C19 C20 1.400(11) . ?
C20 C21 1.361(10) . ?
C21 C22 1.377(9) . ?
C21 C23 1.524(12) . ?
C23 N4 1.259(12) . ?
C23 N4' 1.630(16) . ?
N4 C24 1.554(16) . ?
C33 C26 1.396(14) . ?
C33 N5 1.426(18) . ?
C24 C25 1.351(15) . ?
C25 C26 1.624(14) . ?
C24' C25' 1.348(15) . ?
C24' N4' 1.541(16) . ?
C26 C27' 1.269(10) . ?
C26 C33' 1.351(15) . ?
C26 C25' 1.490(15) . ?
C26 C27 1.493(10) . ?
C27 C28 1.3900 . ?
C27 C32 1.3900 . ?
C28 C29 1.3900 . ?
C29 C30 1.3900 . ?
C30 C31 1.3900 . ?
C31 C32 1.3900 . ?
C32 N5 1.355(12) . ?
C34 F1 1.330(14) . ?
C34 F3 1.350(15) . ?
C34 F2 1.372(15) . ?
C34 F3' 1.45(2) . ?
C34 S1' 1.464(19) . ?
C34 F2' 1.64(2) . ?
C34 S1 1.762(17) . ?
C34' F2 1.099(13) . ?
C34' F1 1.276(10) . ?
C34' F3' 1.338(11) . ?
C34' F2' 1.359(12) . ?
C34' F3 1.500(19) . ?
C34' S1' 1.738(13) . ?
C34' S1 1.973(13) . ?
S1 S1' 0.735(5) . ?
S1 O7' 0.890(13) . ?
S1 O6' 2.030(12) . ?
F2 F2' 0.989(13) . ?
F2 F3' 1.167(13) . ?
F3 F3' 1.232(14) . ?
F3 S1' 2.061(17) . ?
N5' C33' 1.378(19) . ?
N5' C32' 1.408(14) . ?
C27' C28' 1.3900 . ?
C27' C32' 1.3900 . ?
C28' C29' 1.3900 . ?
C29' C30' 1.3900 . ?
C30' C31' 1.3900 . ?
C31' C32' 1.3900 . ?
S1' O6' 1.418(11) . ?
S1' O7' 1.471(11) . ?
